data_7234733
loop_
_publ_author_name
'Popa, Marcel Mirel'
'Man, Isabela'
'Draghici, Constantin'
'Sova, Sergiu'
'Caira, M. R.'
'Dumitrascu, Florea'
'Dumitrescu, Denisa'

_publ_section_title
;
 Halogen bonding in 5-iodo-1-arylpyrazoles investigated in the solid state
 and predicted by solution 13C-NMR spectroscopy
;
_journal_name_full CrystEngComm
_journal_paper_doi 10.1039/C9CE01263J
_journal_year 2019
_chemical_absolute_configuration ad
_chemical_formula_moiety 'C14 H13 I N2 O5'
_chemical_formula_sum 'C14 H13 I N2 O5'
_chemical_formula_weight 416.16
_space_group_crystal_system monoclinic
_space_group_IT_number 9
_space_group_name_Hall 'C -2yc'
_space_group_name_H-M_alt 'C 1 c 1'
_symmetry_space_group_name_Hall 'C -2yc'
_symmetry_space_group_name_H-M 'C 1 c 1'
_atom_sites_solution_hydrogens geom
_atom_sites_solution_primary dual
_atom_sites_solution_secondary difmap
_audit_creation_date 2017-10-25
_audit_creation_method
;
Olex2 1.2
(compiled 2017.08.10 svn.r3458 for OlexSys, GUI svn.r5381)
;
_audit_update_record
;
2019-08-09 deposited with the CCDC.    2019-10-18 downloaded from the CCDC.
;
_cell_angle_alpha 90.00
_cell_angle_beta 106.961(4)
_cell_angle_gamma 90.00
_cell_formula_units_Z 4
_cell_length_a 23.0873(10)
_cell_length_b 9.6374(3)
_cell_length_c 7.2450(3)
_cell_measurement_reflns_used 5803
_cell_measurement_temperature 293(2)
_cell_measurement_theta_max 27.4440
_cell_measurement_theta_min 1.8760
_cell_volume 1541.91(11)
_computing_cell_refinement 'CrysAlisPro 1.171.38.41 (Rigaku OD, 2015)'
_computing_data_collection 'CrysAlisPro 1.171.38.41 (Rigaku OD, 2015)'
_computing_data_reduction 'CrysAlisPro 1.171.38.41 (Rigaku OD, 2015)'
_computing_molecular_graphics 'Olex2 (Dolomanov et al., 2009)'
_computing_publication_material 'Olex2 (Dolomanov et al., 2009)'
_computing_structure_refinement 'ShelXL (Sheldrick, 2015)'
_computing_structure_solution 'ShelXT (Sheldrick, 2015)'
_diffrn_ambient_temperature 293(2)
_diffrn_detector 'CCD plate'
_diffrn_detector_area_resol_mean 8.0797
_diffrn_detector_type Eos
_diffrn_measured_fraction_theta_full 1.000
_diffrn_measured_fraction_theta_max 1.000
_diffrn_measurement_details
;
List of Runs (angles in degrees, time in seconds):

  # Type    Start    End  Width  t~exp~   \w     \q     \k     \f   Frames
#--------------------------------------------------------------------------
  1  \w    -16.00  10.00   1.00    7.00    --  -15.60 -99.00 -30.00   26
  2  \w    -11.00  89.00   1.00    7.00    --   17.79  19.00  30.00  100
  3  \w     -3.00  77.00   1.00    7.00    --   17.79  19.00 120.00   80
  4  \w    -88.00 -43.00   1.00    7.00    --  -15.44 178.00  60.00   45
  5  \w     56.00  88.00   1.00    7.00    --   17.79 178.00 150.00   32
  6  \w    -13.00  55.00   1.00    7.00    --   17.79 -99.00 -30.00   68
  7  \w    -59.00 -33.00   1.00    7.00    --  -15.44 178.00-120.00   26
  8  \w     -4.00  23.00   1.00    7.00    --  -15.44 -99.00   0.00   27
  9  \w     16.00  57.00   1.00    7.00    --   17.79 -99.00-150.00   41
 10  \w     42.00  74.00   1.00    7.00    --   17.79  57.00 -90.00   32
 11  \w     30.00  57.00   1.00    7.00    --   17.79 -99.00  90.00   27
 12  \w    -25.00  14.00   1.00    7.00    --   17.79 -99.00  90.00   39
 13  \w      2.00  87.00   1.00    7.00    --   17.79  38.00-180.00   85
 14  \w     -9.00  84.00   1.00    7.00    --   17.79  77.00-150.00   93
;
_diffrn_measurement_device 'four-circle diffractometer'
_diffrn_measurement_device_type 'Xcalibur, Eos'
_diffrn_measurement_method '\w scans'
_diffrn_orient_matrix_type 'CrysAlisPro convention (1999,Acta A55,543-557)'
_diffrn_orient_matrix_UB_11 0.0481634000
_diffrn_orient_matrix_UB_12 0.0162035000
_diffrn_orient_matrix_UB_13 -0.0267021000
_diffrn_orient_matrix_UB_21 -0.0785325000
_diffrn_orient_matrix_UB_22 -0.0193055000
_diffrn_orient_matrix_UB_23 -0.0178175000
_diffrn_orient_matrix_UB_31 -0.0331794000
_diffrn_orient_matrix_UB_32 0.0691378000
_diffrn_orient_matrix_UB_33 0.0012816000
_diffrn_radiation_monochromator graphite
_diffrn_radiation_probe x-ray
_diffrn_radiation_type MoK\a
_diffrn_radiation_wavelength 0.71073
_diffrn_reflns_av_R_equivalents 0.0369
_diffrn_reflns_av_unetI/netI 0.0405
_diffrn_reflns_limit_h_max 27
_diffrn_reflns_limit_h_min -27
_diffrn_reflns_limit_k_max 11
_diffrn_reflns_limit_k_min -11
_diffrn_reflns_limit_l_max 8
_diffrn_reflns_limit_l_min -8
_diffrn_reflns_number 10152
_diffrn_reflns_theta_full 25.02
_diffrn_reflns_theta_max 25.02
_diffrn_reflns_theta_min 1.84
_diffrn_source 'fine-focus sealed X-ray tube'
_diffrn_source_type 'Enhance (Mo) X-ray Source'
_exptl_absorpt_coefficient_mu 2.102
_exptl_absorpt_correction_T_max 1.00000
_exptl_absorpt_correction_T_min 0.73007
_exptl_absorpt_correction_type multi-scan
_exptl_absorpt_process_details
;
CrysAlisPro 1.171.38.41 (Rigaku Oxford Diffraction, 2015)
Empirical absorption correction using spherical harmonics,
 implemented in SCALE3 ABSPACK scaling algorithm.
;
_exptl_crystal_colour 'clear light colourless'
_exptl_crystal_colour_lustre clear
_exptl_crystal_colour_modifier light
_exptl_crystal_colour_primary colourless
_exptl_crystal_density_diffrn 1.793
_exptl_crystal_density_method 'not measured'
_exptl_crystal_description prism
_exptl_crystal_F_000 816
_exptl_crystal_size_max 0.2
_exptl_crystal_size_mid 0.15
_exptl_crystal_size_min 0.15
_refine_diff_density_max 0.255
_refine_diff_density_min -0.390
_refine_diff_density_rms 0.074
_refine_ls_abs_structure_details 'Flack H D (1983), Acta Cryst. A39, 876-881'
_refine_ls_abs_structure_Flack -0.033(15)
_refine_ls_extinction_method none
_refine_ls_goodness_of_fit_ref 1.023
_refine_ls_hydrogen_treatment constr
_refine_ls_matrix_type full
_refine_ls_number_parameters 202
_refine_ls_number_reflns 2731
_refine_ls_number_restraints 2
_refine_ls_restrained_S_all 1.023
_refine_ls_R_factor_all 0.0280
_refine_ls_R_factor_gt 0.0257
_refine_ls_shift/su_max 0.000
_refine_ls_shift/su_mean 0.000
_refine_ls_structure_factor_coef Fsqd
_refine_ls_weighting_details 'calc w=1/[\s^2^(Fo^2^)+(0.0186P)^2^+0.0000P] where P=(Fo^2^+2Fc^2^)/3'
_refine_ls_weighting_scheme calc
_refine_ls_wR_factor_gt 0.0452
_refine_ls_wR_factor_ref 0.0460
_reflns_number_gt 2623
_reflns_number_total 2731
_reflns_threshold_expression >2sigma(I)
_cod_data_source_file c9ce01263j2.cif
_cod_data_source_block shi_3475_fldu
_cod_original_cell_volume 1541.91(10)
_cod_database_code 7234733
_chemical_oxdiff_formula 'C20 H20 N2 O4 I1'
_chemical_oxdiff_usercomment RT_78
_reflns_odcompleteness_completeness 100.00
_reflns_odcompleteness_iscentric 1
_reflns_odcompleteness_theta 26.32
_olex2_refinement_description
;
1. Fixed Uiso
 At 1.2 times of:
  All C(H) groups
 At 1.5 times of:
  All C(H,H,H) groups
2.a Aromatic/amide H refined with riding coordinates:
 C2(H2), C3(H3), C4(H4), C6(H6)
2.b Idealised Me refined as rotating group:
 C7(H7A,H7B,H7C), C12(H12A,H12B,H12C), C14(H14A,H14B,H14C)
;
_olex2_submission_special_instructions 'No special instructions were received'
_oxdiff_exptl_absorpt_empirical_details
;
Empirical correction (ABSPACK) includes:
- Absorption correction using spherical harmonics
- Frame scaling
;
_oxdiff_exptl_absorpt_empirical_full_max 1.271
_oxdiff_exptl_absorpt_empirical_full_min 0.838

loop_
_space_group_symop_id
_space_group_symop_operation_xyz
1 'x, y, z'
2 'x, -y, z+1/2'
3 'x+1/2, y+1/2, z'
4 'x+1/2, -y+1/2, z+1/2'

loop_
_atom_site_label
_atom_site_type_symbol
_atom_site_fract_x
_atom_site_fract_y
_atom_site_fract_z
_atom_site_U_iso_or_equiv
_atom_site_adp_type
_atom_site_occupancy
_atom_site_calc_flag
_atom_site_refinement_flags_posn
I1 I -0.25557(2) 0.384473(18) 0.33633(4) 0.03857(8) Uani 1 d .
O1 O -0.38892(13) 0.2266(3) 0.1801(5) 0.0513(9) Uani 1 d .
O2 O -0.39667(13) 0.0266(3) 0.3301(4) 0.0379(7) Uani 1 d .
O3 O -0.26696(16) -0.2954(2) 0.3459(7) 0.0432(11) Uani 1 d .
O4 O -0.35671(12) -0.2091(2) 0.1814(4) 0.0424(8) Uani 1 d .
O5 O -0.05967(15) 0.3231(4) 0.0594(5) 0.0582(9) Uani 1 d .
N1 N -0.20577(19) 0.0970(4) 0.3221(6) 0.0254(10) Uani 1 d .
N2 N -0.21670(15) -0.0418(3) 0.3134(5) 0.0284(8) Uani 1 d .
C1 C -0.1447(2) 0.1436(5) 0.3396(7) 0.0298(13) Uani 1 d .
C2 C -0.0988(2) 0.0996(4) 0.4962(7) 0.0466(12) Uani 1 d .
H2 H -0.1065 0.0468 0.5938 0.056 Uiso 1 calc R
C3 C -0.0401(2) 0.1377(5) 0.5021(8) 0.0552(14) Uani 1 d .
H3 H -0.0080 0.1120 0.6077 0.066 Uiso 1 calc R
C4 C -0.0287(2) 0.2116(4) 0.3569(7) 0.0474(12) Uani 1 d .
H4 H 0.0109 0.2347 0.3637 0.057 Uiso 1 calc R
C5 C -0.07551(18) 0.2528(4) 0.1993(6) 0.0367(10) Uani 1 d .
C6 C -0.13520(17) 0.2201(4) 0.1912(6) 0.0319(9) Uani 1 d .
H6 H -0.1675 0.2492 0.0885 0.038 Uiso 1 calc R
C7 C -0.1067(3) 0.3644(6) -0.1084(9) 0.0721(18) Uani 1 d .
H7A H -0.1349 0.4230 -0.0709 0.108 Uiso 1 calc GR
H7B H -0.1273 0.2835 -0.1727 0.108 Uiso 1 calc GR
H7C H -0.0894 0.4142 -0.1941 0.108 Uiso 1 calc GR
C8 C -0.2563(3) 0.1717(3) 0.3034(9) 0.0290(13) Uani 1 d .
C9 C -0.3045(2) 0.0772(5) 0.2769(6) 0.0243(11) Uani 1 d .
C10 C -0.27536(18) -0.0532(4) 0.2899(6) 0.0259(10) Uani 1 d .
C11 C -0.3670(3) 0.1200(5) 0.2559(8) 0.0322(14) Uani 1 d .
C12 C -0.4581(2) 0.0614(5) 0.3224(8) 0.0522(13) Uani 1 d .
H12A H -0.4776 -0.0185 0.3561 0.078 Uiso 1 calc GR
H12B H -0.4797 0.0909 0.1942 0.078 Uiso 1 calc GR
H12C H -0.4578 0.1351 0.4118 0.078 Uiso 1 calc GR
C13 C -0.29919(19) -0.1988(4) 0.2785(6) 0.0289(9) Uani 1 d .
C14 C -0.3831(2) -0.3454(5) 0.1743(9) 0.0578(15) Uani 1 d .
H14A H -0.4262 -0.3390 0.1205 0.087 Uiso 1 calc GR
H14B H -0.3736 -0.3829 0.3024 0.087 Uiso 1 calc GR
H14C H -0.3670 -0.4050 0.0951 0.087 Uiso 1 calc GR

loop_
_atom_site_aniso_label
_atom_site_aniso_U_11
_atom_site_aniso_U_22
_atom_site_aniso_U_33
_atom_site_aniso_U_23
_atom_site_aniso_U_13
_atom_site_aniso_U_12
I1 0.04280(15) 0.02145(11) 0.05480(16) -0.0040(2) 0.01944(11) -0.0021(2)
O1 0.0292(17) 0.0421(18) 0.079(2) 0.0206(17) 0.0095(16) 0.0125(14)
O2 0.0289(16) 0.0376(16) 0.0515(19) 0.0045(14) 0.0184(14) -0.0007(13)
O3 0.034(3) 0.0204(12) 0.065(2) 0.0034(18) -0.003(2) 0.0029(15)
O4 0.0292(17) 0.0241(14) 0.067(2) 0.0032(14) 0.0029(16) -0.0046(12)
O5 0.036(2) 0.074(2) 0.066(2) 0.010(2) 0.0177(18) -0.0161(17)
N1 0.027(2) 0.017(2) 0.032(3) 0.0019(16) 0.0073(19) -0.0015(14)
N2 0.029(2) 0.0230(19) 0.032(2) -0.0017(16) 0.0070(17) -0.0021(15)
C1 0.020(2) 0.027(2) 0.040(3) -0.005(2) 0.004(2) -0.0043(19)
C2 0.041(3) 0.041(3) 0.051(3) 0.014(2) 0.004(3) 0.000(2)
C3 0.031(3) 0.053(3) 0.071(4) 0.008(3) -0.002(3) -0.007(2)
C4 0.024(3) 0.052(3) 0.063(3) -0.004(2) 0.009(2) -0.007(2)
C5 0.026(2) 0.036(2) 0.048(3) -0.006(2) 0.011(2) -0.0091(18)
C6 0.023(2) 0.031(2) 0.040(2) -0.0041(19) 0.0063(19) -0.0053(17)
C7 0.050(4) 0.097(5) 0.073(4) 0.033(3) 0.024(3) -0.004(3)
C8 0.032(2) 0.0178(15) 0.039(4) 0.0022(19) 0.014(3) 0.001(2)
C9 0.025(2) 0.024(2) 0.023(3) -0.004(2) 0.005(2) 0.0005(18)
C10 0.029(3) 0.018(2) 0.030(3) 0.0020(17) 0.0070(19) -0.0025(16)
C11 0.033(3) 0.027(3) 0.036(3) -0.008(2) 0.009(3) -0.004(2)
C12 0.029(3) 0.056(3) 0.075(4) 0.003(3) 0.020(3) -0.002(2)
C13 0.027(2) 0.026(2) 0.031(2) -0.0059(18) 0.0060(19) -0.0029(18)
C14 0.034(3) 0.037(3) 0.098(4) 0.001(3) 0.012(3) -0.014(2)

loop_
_atom_type_symbol
_atom_type_description
_atom_type_scat_dispersion_real
_atom_type_scat_dispersion_imag
_atom_type_scat_source
C C 0.0033 0.0016 'International Tables Vol C Tables 4.2.6.8 and 6.1.1.4'
H H 0.0000 0.0000 'International Tables Vol C Tables 4.2.6.8 and 6.1.1.4'
I I -0.4742 1.8119 'International Tables Vol C Tables 4.2.6.8 and 6.1.1.4'
N N 0.0061 0.0033 'International Tables Vol C Tables 4.2.6.8 and 6.1.1.4'
O O 0.0106 0.0060 'International Tables Vol C Tables 4.2.6.8 and 6.1.1.4'

loop_
_geom_angle_atom_site_label_1
_geom_angle_atom_site_label_2
_geom_angle_atom_site_label_3
_geom_angle
C11 O2 C12 116.2(4)
C13 O4 C14 116.0(3)
C5 O5 C7 118.1(4)
N2 N1 C1 118.1(4)
C8 N1 N2 112.2(4)
C8 N1 C1 129.5(4)
C10 N2 N1 104.9(4)
C2 C1 N1 118.2(5)
C6 C1 N1 118.1(4)
C6 C1 C2 123.4(5)
C1 C2 H2 121.5
C1 C2 C3 116.9(4)
C3 C2 H2 121.5
C2 C3 H3 119.3
C4 C3 C2 121.4(5)
C4 C3 H3 119.3
C3 C4 H4 119.7
C3 C4 C5 120.7(4)
C5 C4 H4 119.7
O5 C5 C4 116.5(4)
O5 C5 C6 124.0(4)
C4 C5 C6 119.6(4)
C1 C6 C5 118.0(4)
C1 C6 H6 121.0
C5 C6 H6 121.0
O5 C7 H7A 109.5
O5 C7 H7B 109.5
O5 C7 H7C 109.5
H7A C7 H7B 109.5
H7A C7 H7C 109.5
H7B C7 H7C 109.5
N1 C8 I1 122.9(4)
N1 C8 C9 107.2(3)
C9 C8 I1 129.6(5)
C8 C9 C10 103.0(4)
C8 C9 C11 123.2(5)
C10 C9 C11 133.7(5)
N2 C10 C9 112.6(4)
N2 C10 C13 115.5(4)
C9 C10 C13 131.9(4)
O1 C11 O2 124.2(6)
O1 C11 C9 123.9(5)
O2 C11 C9 112.0(4)
O2 C12 H12A 109.5
O2 C12 H12B 109.5
O2 C12 H12C 109.5
H12A C12 H12B 109.5
H12A C12 H12C 109.5
H12B C12 H12C 109.5
O3 C13 O4 124.7(4)
O3 C13 C10 121.9(4)
O4 C13 C10 113.4(3)
O4 C14 H14A 109.5
O4 C14 H14B 109.5
O4 C14 H14C 109.5
H14A C14 H14B 109.5
H14A C14 H14C 109.5
H14B C14 H14C 109.5

loop_
_geom_bond_atom_site_label_1
_geom_bond_atom_site_label_2
_geom_bond_distance
I1 C8 2.064(3)
O1 C11 1.205(6)
O2 C11 1.336(6)
O2 C12 1.442(5)
O3 C13 1.203(5)
O4 C13 1.313(5)
O4 C14 1.442(5)
O5 C5 1.356(5)
O5 C7 1.429(7)
N1 N2 1.359(5)
N1 C1 1.450(7)
N1 C8 1.343(8)
N2 C10 1.319(5)
C1 C2 1.375(7)
C1 C6 1.373(6)
C2 H2 0.9300
C2 C3 1.391(7)
C3 H3 0.9300
C3 C4 1.358(7)
C4 H4 0.9300
C4 C5 1.381(6)
C5 C6 1.398(5)
C6 H6 0.9300
C7 H7A 0.9600
C7 H7B 0.9600
C7 H7C 0.9600
C8 C9 1.406(8)
C9 C10 1.415(7)
C9 C11 1.466(8)
C10 C13 1.501(5)
C12 H12A 0.9600
C12 H12B 0.9600
C12 H12C 0.9600
C14 H14A 0.9600
C14 H14B 0.9600
C14 H14C 0.9600

loop_
_geom_torsion_atom_site_label_1
_geom_torsion_atom_site_label_2
_geom_torsion_atom_site_label_3
_geom_torsion_atom_site_label_4
_geom_torsion
I1 C8 C9 C10 -172.4(4)
I1 C8 C9 C11 4.0(8)
O5 C5 C6 C1 177.5(4)
N1 N2 C10 C9 1.8(5)
N1 N2 C10 C13 -179.2(4)
N1 C1 C2 C3 175.5(4)
N1 C1 C6 C5 -173.6(4)
N1 C8 C9 C10 2.0(6)
N1 C8 C9 C11 178.4(5)
N2 N1 C1 C2 -59.0(6)
N2 N1 C1 C6 115.9(5)
N2 N1 C8 I1 173.8(3)
N2 N1 C8 C9 -1.1(6)
N2 C10 C13 O3 23.0(6)
N2 C10 C13 O4 -154.0(4)
C1 N1 N2 C10 -177.4(4)
C1 N1 C8 I1 -9.6(8)
C1 N1 C8 C9 175.5(5)
C1 C2 C3 C4 -1.8(8)
C2 C1 C6 C5 1.0(7)
C2 C3 C4 C5 0.8(7)
C3 C4 C5 O5 -178.4(4)
C3 C4 C5 C6 1.2(7)
C4 C5 C6 C1 -2.0(6)
C6 C1 C2 C3 0.9(7)
C7 O5 C5 C4 178.4(4)
C7 O5 C5 C6 -1.2(6)
C8 N1 N2 C10 -0.4(5)
C8 N1 C1 C2 124.6(6)
C8 N1 C1 C6 -60.6(7)
C8 C9 C10 N2 -2.4(6)
C8 C9 C10 C13 178.8(5)
C8 C9 C11 O1 32.7(8)
C8 C9 C11 O2 -147.5(5)
C9 C10 C13 O3 -158.3(5)
C9 C10 C13 O4 24.8(7)
C10 C9 C11 O1 -152.2(5)
C10 C9 C11 O2 27.6(8)
C11 C9 C10 N2 -178.3(5)
C11 C9 C10 C13 3.0(9)
C12 O2 C11 O1 -2.3(7)
C12 O2 C11 C9 178.0(4)
C14 O4 C13 O3 6.4(7)
C14 O4 C13 C10 -176.8(4)
